data_4317569
loop_
_publ_author_name
'Ulrich Kortz'
'Masha G. Savelieff'
'Bassem S. Bassil'
'Bineta Keita'
'Louis Nadjo'

_publ_contact_author_address
;
Department of Chemistry
American University of Beirut
P.O. Box: 11-0236
Riad El Solh Beirut 1107 2020
LEBANON
;
_publ_contact_author_email
;
ulrich.kortz@aub.edu.lb
;
_publ_contact_author_fax
;
+961 1 744 461
;
_publ_contact_author_name
;
Ulrich KORTZ
;
_publ_contact_author_phone
;
+961 3 776 439
;
_publ_section_title
;
 Synthesis and Characterization of Iron()-Substituted, Dimeric
 Polyoxotungstates, [Fe~4~(H~2~O)~10~(\b-XW~9~O~33~)~2~]^n-^ (n = 6, X =
 As^III^, Sb^III^; n = 4, X = Se^IV^, Te^IV^)
;
_journal_name_full 'Inorganic Chemistry'
_journal_page_first 783
_journal_page_last 789
_journal_paper_doi 10.1021/ic010855s
_journal_volume 41
_journal_year 2002
_chemical_formula_sum 'Fe4 H84 Na6 O108 Sb2 W18'
_chemical_formula_weight 5727.00
_chemical_name_systematic
;
?
;
_space_group_IT_number 12
_symmetry_cell_setting monoclinic
_symmetry_space_group_name_Hall '-C 2y'
_symmetry_space_group_name_H-M 'C 1 2/m 1'
_atom_sites_solution_hydrogens none
_atom_sites_solution_primary direct
_atom_sites_solution_secondary difmap
_audit_creation_method SHELXL-97
_cell_angle_alpha 90.00
_cell_angle_beta 95.795(2)
_cell_angle_gamma 90.00
_cell_formula_units_Z 2
_cell_length_a 20.1542(18)
_cell_length_b 15.2204(13)
_cell_length_c 16.1469(14)
_cell_measurement_reflns_used 8192
_cell_measurement_temperature 167(2)
_cell_measurement_theta_max 27.93
_cell_measurement_theta_min 2.50
_cell_volume 4927.8(7)
_computing_cell_refinement 'Bruker SMART'
_computing_data_collection 'Bruker SMART'
_computing_data_reduction 'Bruker SHELXTL'
_computing_molecular_graphics 'Bruker SHELXTL'
_computing_publication_material 'Bruker SHELXTL'
_computing_structure_refinement 'SHELXL-97 (Sheldrick, 1997)'
_computing_structure_solution 'SHELXS-97 (Sheldrick, 1990)'
_diffrn_ambient_temperature 167(2)
_diffrn_measured_fraction_theta_full 0.989
_diffrn_measured_fraction_theta_max 0.989
_diffrn_measurement_device_type 'SMART CCD area detector'
_diffrn_measurement_method 'omega scans'
_diffrn_radiation_monochromator graphite
_diffrn_radiation_source 'normal-focus sealed tube'
_diffrn_radiation_type MoK\a
_diffrn_radiation_wavelength 0.71073
_diffrn_reflns_av_R_equivalents 0.0704
_diffrn_reflns_av_sigmaI/netI 0.0577
_diffrn_reflns_limit_h_max 26
_diffrn_reflns_limit_h_min -26
_diffrn_reflns_limit_k_max 20
_diffrn_reflns_limit_k_min -19
_diffrn_reflns_limit_l_max 21
_diffrn_reflns_limit_l_min -21
_diffrn_reflns_number 28428
_diffrn_reflns_theta_full 28.30
_diffrn_reflns_theta_max 28.30
_diffrn_reflns_theta_min 1.27
_diffrn_standards_decay_% 0
_exptl_absorpt_coefficient_mu 22.168
_exptl_absorpt_correction_T_max 0.2341
_exptl_absorpt_correction_T_min 0.1049
_exptl_absorpt_correction_type multi-scan
_exptl_absorpt_process_details SADABS
_exptl_crystal_colour yellow
_exptl_crystal_density_diffrn 3.802
_exptl_crystal_density_method 'not measured'
_exptl_crystal_description block
_exptl_crystal_F_000 4936
_exptl_crystal_size_max 0.16
_exptl_crystal_size_mid 0.10
_exptl_crystal_size_min 0.08
_refine_diff_density_max 3.694
_refine_diff_density_min -3.602
_refine_diff_density_rms 0.513
_refine_ls_extinction_method none
_refine_ls_goodness_of_fit_ref 1.122
_refine_ls_matrix_type full
_refine_ls_number_parameters 229
_refine_ls_number_reflns 6292
_refine_ls_number_restraints 0
_refine_ls_restrained_S_all 1.122
_refine_ls_R_factor_all 0.0670
_refine_ls_R_factor_gt 0.0459
_refine_ls_shift/su_max 0.001
_refine_ls_shift/su_mean 0.000
_refine_ls_structure_factor_coef Fsqd
_refine_ls_weighting_details 'calc w=1/[\s^2^(Fo^2^)+(0.0538P)^2^+234.4224P] where P=(Fo^2^+2Fc^2^)/3'
_refine_ls_weighting_scheme calc
_refine_ls_wR_factor_gt 0.1159
_refine_ls_wR_factor_ref 0.1335
_reflns_number_gt 4929
_reflns_number_total 6292
_reflns_threshold_expression >2sigma(I)
_cod_data_source_file ic010855s_3.cif
_cod_data_source_block u53abs
_cod_depositor_comments
;
The following automatic conversions were performed:

'_symmetry_cell_setting' value 'Monoclinic' changed to 'monoclinic'
according to the built-in table from CIF Core dictionary named
'cif_core.dic' version 2.4.1 from 2010-06-29.

Automatic conversion script
Id: cif_fix_values 1646 2011-03-28 12:23:43Z adriana 
;
_cod_database_code 4317569

loop_
_symmetry_equiv_pos_as_xyz
'x, y, z'
'-x, y, -z'
'x+1/2, y+1/2, z'
'-x+1/2, y+1/2, -z'
'-x, -y, -z'
'x, -y, z'
'-x+1/2, -y+1/2, -z'
'x+1/2, -y+1/2, z'

loop_
_atom_site_label
_atom_site_type_symbol
_atom_site_fract_x
_atom_site_fract_y
_atom_site_fract_z
_atom_site_U_iso_or_equiv
_atom_site_adp_type
_atom_site_occupancy
_atom_site_symmetry_multiplicity
_atom_site_calc_flag
_atom_site_refinement_flags
_atom_site_disorder_assembly
_atom_site_disorder_group
W1 W 0.11753(3) 0.0000 0.44545(4) 0.01109(15) Uani 1 2 d S . .
W2 W 0.23730(2) 0.11018(4) 0.56512(3) 0.01990(14) Uani 1 1 d . . .
W3 W 0.23155(3) 0.12165(4) 0.79120(4) 0.02697(16) Uani 1 1 d . . .
W4 W 0.07276(3) 0.12142(4) 0.83859(4) 0.02901(16) Uani 1 1 d . . .
W5 W 0.11472(3) 0.23280(4) 0.67512(4) 0.02321(14) Uani 1 1 d . . .
Sb1 Sb 0.08365(5) 0.0000 0.65232(7) 0.0127(2) Uani 1 2 d S . .
Fe1 Fe 0.0000 0.17536(16) 0.5000 0.0150(5) Uani 1 2 d S . .
Fe2 Fe -0.07245(16) 0.0000 0.7848(2) 0.0329(7) Uani 1 2 d S . .
Na1 Na 0.0969(4) 0.5000 0.6516(6) 0.037(2) Uani 1 2 d S . .
Na2 Na 0.4261(9) 0.1375(11) 0.8320(11) 0.069(5) Uani 0.50 1 d P . .
Na3 Na 0.2469(12) 0.1078(15) 1.0186(15) 0.090(7) Uani 0.50 1 d P . .
O1F1 O 0.0650(5) 0.2746(7) 0.4616(7) 0.029(2) Uiso 1 1 d . . .
O1F2 O -0.0578(8) 0.0000 0.9214(11) 0.041(4) Uiso 1 2 d S . .
O2F2 O -0.1438(6) -0.0928(9) 0.8067(8) 0.047(3) Uiso 1 1 d . . .
O1SB O 0.1575(6) 0.0000 0.5789(8) 0.017(3) Uiso 1 2 d S . .
O2SB O 0.1268(4) 0.0938(6) 0.7263(5) 0.0174(18) Uiso 1 1 d . . .
O1WF O 0.0635(4) 0.0879(6) 0.4698(5) 0.0166(17) Uiso 1 1 d . . .
O4WF O -0.0037(5) 0.0912(6) 0.7762(6) 0.023(2) Uiso 1 1 d . . .
O5WF O 0.0437(4) 0.1870(6) 0.6125(6) 0.0202(19) Uiso 1 1 d . . .
O1A O 0.1101(6) 0.0000 0.3357(8) 0.018(3) Uiso 1 2 d S . .
O2A O 0.2997(5) 0.1774(7) 0.5406(7) 0.031(2) Uiso 1 1 d . . .
O2B O 0.2836(6) 0.0000 0.5597(8) 0.019(3) Uiso 1 2 d S . .
O3A O 0.3042(6) 0.1547(9) 0.8469(8) 0.048(3) Uiso 1 1 d . . .
O3B O 0.2347(7) 0.0000 0.8174(9) 0.028(3) Uiso 1 2 d S . .
O4A O 0.0447(6) 0.1604(8) 0.9294(7) 0.037(3) Uiso 1 1 d . . .
O4B O 0.0876(7) 0.0000 0.8678(9) 0.029(3) Uiso 1 2 d S . .
O5A O 0.1109(5) 0.3423(8) 0.6526(7) 0.036(3) Uiso 1 1 d . . .
O12 O 0.1945(4) 0.0875(6) 0.4580(5) 0.0178(18) Uiso 1 1 d . . .
O23 O 0.2593(5) 0.0996(6) 0.6855(6) 0.025(2) Uiso 1 1 d . . .
O25 O 0.1717(4) 0.1912(6) 0.5930(6) 0.0204(19) Uiso 1 1 d . . .
O34 O 0.1700(5) 0.1387(7) 0.8722(7) 0.034(2) Uiso 1 1 d . . .
O35 O 0.2004(5) 0.2314(7) 0.7471(7) 0.033(2) Uiso 1 1 d . . .
O45 O 0.0752(5) 0.2315(7) 0.7788(7) 0.032(2) Uiso 1 1 d . . .
O1W O 0.0745(7) 0.2540(9) 0.2977(9) 0.057(4) Uiso 1 1 d . . .
O2W O 0.3003(6) 0.3229(8) 0.6816(8) 0.046(3) Uiso 1 1 d . . .
O3W O 0.4028(11) 0.0353(13) 0.4932(13) 0.035(5) Uiso 0.50 1 d P . .
O4W O 0.1956(15) 0.257(2) 0.997(2) 0.064(8) Uiso 0.50 1 d P . .
O5W O 0.2002(14) 0.3911(18) 0.8512(18) 0.056(7) Uiso 0.50 1 d P . .
O6W O 0.3957(11) 0.0304(13) 0.7341(14) 0.040(6) Uiso 0.50 1 d P . .
O7W O 0.0731(18) 0.5000 0.794(2) 0.047(9) Uiso 0.50 2 d SP . .
O8W O -0.0876(12) 0.2263(15) 0.9118(15) 0.040(5) Uiso 0.50 1 d P . .
O9W O 0.4828(13) 0.0518(18) 0.6136(17) 0.053(7) Uiso 0.50 1 d P . .
O10W O 0.5426(17) 0.134(2) 0.866(2) 0.072(9) Uiso 0.50 1 d P . .
O11W O -0.2417(14) 0.0000 0.8475(19) 0.030(6) Uiso 0.50 2 d SP . .
O12W O 0.324(2) 0.0000 0.988(3) 0.072(13) Uiso 0.50 2 d SP . .
O13W O 0.2820(10) 0.0000 0.3127(13) 0.059(5) Uiso 1 2 d S . .
O14W O 0.1827(14) 0.0000 1.0172(19) 0.030(6) Uiso 0.50 2 d SP . .
O15W O 0.436(3) 0.064(4) 0.974(3) 0.054(14) Uiso 0.25 1 d P . .
O16W O 0.394(4) 0.104(5) 1.006(5) 0.078(19) Uiso 0.25 1 d P . .
O17W O -0.1521(15) 0.186(2) 0.9336(19) 0.063(8) Uiso 0.50 1 d P . .

loop_
_atom_site_aniso_label
_atom_site_aniso_U_11
_atom_site_aniso_U_22
_atom_site_aniso_U_33
_atom_site_aniso_U_23
_atom_site_aniso_U_13
_atom_site_aniso_U_12
W1 0.0105(3) 0.0119(3) 0.0106(3) 0.000 -0.0003(2) 0.000
W2 0.0138(2) 0.0305(3) 0.0153(3) -0.0044(2) 0.00131(19) -0.0091(2)
W3 0.0178(3) 0.0478(4) 0.0148(3) -0.0088(2) -0.0008(2) -0.0124(2)
W4 0.0231(3) 0.0458(4) 0.0190(3) -0.0161(3) 0.0067(2) -0.0141(2)
W5 0.0231(3) 0.0233(3) 0.0237(3) -0.0119(2) 0.0050(2) -0.0110(2)
Sb1 0.0113(5) 0.0157(5) 0.0108(5) 0.000 -0.0003(4) 0.000
Fe1 0.0160(11) 0.0100(11) 0.0192(13) 0.000 0.0024(9) 0.000
Fe2 0.0330(16) 0.0308(16) 0.0336(18) 0.000 -0.0033(13) 0.000
Na1 0.033(5) 0.032(5) 0.046(6) 0.000 0.007(4) 0.000
Na2 0.077(12) 0.057(10) 0.063(11) 0.018(8) -0.036(9) -0.042(9)
Na3 0.093(15) 0.091(15) 0.088(16) -0.029(12) 0.011(13) -0.022(12)

loop_
_atom_type_symbol
_atom_type_description
_atom_type_scat_dispersion_real
_atom_type_scat_dispersion_imag
_atom_type_scat_source
O O 0.0106 0.0060 'International Tables Vol C Tables 4.2.6.8 and 6.1.1.4'
Na Na 0.0362 0.0249 'International Tables Vol C Tables 4.2.6.8 and 6.1.1.4'
Fe Fe 0.3463 0.8444 'International Tables Vol C Tables 4.2.6.8 and 6.1.1.4'
Sb Sb -0.5866 1.5461 'International Tables Vol C Tables 4.2.6.8 and 6.1.1.4'
W W -0.8490 6.8722 'International Tables Vol C Tables 4.2.6.8 and 6.1.1.4'

loop_
_geom_angle_atom_site_label_1
_geom_angle_atom_site_label_2
_geom_angle_atom_site_label_3
_geom_angle
_geom_angle_site_symmetry_1
_geom_angle_site_symmetry_3
_geom_angle_publ_flag
O1A W1 O1WF 103.2(4) . 6 ?
O1A W1 O1WF 103.2(4) . . ?
O1WF W1 O1WF 96.5(5) 6 . ?
O1A W1 O12 94.9(4) . . ?
O1WF W1 O12 159.7(4) 6 . ?
O1WF W1 O12 87.9(4) . . ?
O1A W1 O12 94.9(4) . 6 ?
O1WF W1 O12 87.9(4) 6 6 ?
O1WF W1 O12 159.7(4) . 6 ?
O12 W1 O12 81.6(5) . 6 ?
O1A W1 O1SB 163.7(5) . . ?
O1WF W1 O1SB 87.5(3) 6 . ?
O1WF W1 O1SB 87.5(3) . . ?
O12 W1 O1SB 72.9(3) . . ?
O12 W1 O1SB 72.9(3) 6 . ?
O2A W2 O12 100.2(4) . . ?
O2A W2 O25 102.4(5) . . ?
O12 W2 O25 94.1(4) . . ?
O2A W2 O2B 98.1(5) . . ?
O12 W2 O2B 88.7(5) . . ?
O25 W2 O2B 158.5(4) . . ?
O2A W2 O23 100.6(5) . . ?
O12 W2 O23 159.0(4) . . ?
O25 W2 O23 84.9(4) . . ?
O2B W2 O23 84.9(5) . . ?
O2A W2 O1SB 169.1(4) . . ?
O12 W2 O1SB 72.7(4) . . ?
O25 W2 O1SB 86.6(3) . . ?
O2B W2 O1SB 73.9(4) . . ?
O23 W2 O1SB 86.3(4) . . ?
O3A W3 O23 102.3(5) . . ?
O3A W3 O35 99.9(6) . . ?
O23 W3 O35 86.2(4) . . ?
O3A W3 O3B 99.3(6) . . ?
O23 W3 O3B 91.2(5) . . ?
O35 W3 O3B 160.7(5) . . ?
O3A W3 O34 100.4(6) . . ?
O23 W3 O34 156.9(4) . . ?
O35 W3 O34 85.6(5) . . ?
O3B W3 O34 89.4(5) . . ?
O3A W3 O2SB 171.6(5) . . ?
O23 W3 O2SB 84.1(4) . . ?
O35 W3 O2SB 74.8(4) . . ?
O3B W3 O2SB 86.0(5) . . ?
O34 W3 O2SB 73.0(4) . . ?
O3A W3 Na3 60.6(6) . . ?
O23 W3 Na3 153.9(5) . . ?
O35 W3 Na3 114.7(5) . . ?
O3B W3 Na3 73.9(6) . . ?
O34 W3 Na3 46.8(5) . . ?
O2SB W3 Na3 115.3(4) . . ?
O4A W4 O4WF 103.0(5) . . ?
O4A W4 O4B 100.3(6) . . ?
O4WF W4 O4B 89.7(5) . . ?
O4A W4 O45 98.8(5) . . ?
O4WF W4 O45 90.4(4) . . ?
O4B W4 O45 160.4(5) . . ?
O4A W4 O34 96.9(5) . . ?
O4WF W4 O34 160.0(4) . . ?
O4B W4 O34 86.3(5) . . ?
O45 W4 O34 87.0(4) . . ?
O4A W4 O2SB 167.2(4) . . ?
O4WF W4 O2SB 87.6(4) . . ?
O4B W4 O2SB 86.6(5) . . ?
O45 W4 O2SB 73.8(4) . . ?
O34 W4 O2SB 72.6(4) . . ?
O5A W5 O5WF 104.0(5) . . ?
O5A W5 O45 100.5(5) . . ?
O5WF W5 O45 96.3(4) . . ?
O5A W5 O25 100.9(5) . . ?
O5WF W5 O25 89.0(4) . . ?
O45 W5 O25 156.0(4) . . ?
O5A W5 O35 98.8(5) . . ?
O5WF W5 O35 156.7(4) . . ?
O45 W5 O35 84.4(4) . . ?
O25 W5 O35 81.8(4) . . ?
O5A W5 O2SB 170.6(4) . . ?
O5WF W5 O2SB 84.0(4) . . ?
O45 W5 O2SB 73.3(4) . . ?
O25 W5 O2SB 84.0(3) . . ?
O35 W5 O2SB 73.8(4) . . ?
O1SB Sb1 O2SB 92.8(3) . . ?
O1SB Sb1 O2SB 92.8(3) . 6 ?
O2SB Sb1 O2SB 90.9(5) . 6 ?
O1WF Fe1 O1WF 93.5(5) 2_556 . ?
O1WF Fe1 O5WF 94.4(4) 2_556 . ?
O1WF Fe1 O5WF 92.8(4) . . ?
O1WF Fe1 O5WF 92.8(4) 2_556 2_556 ?
O1WF Fe1 O5WF 94.4(4) . 2_556 ?
O5WF Fe1 O5WF 169.5(6) . 2_556 ?
O1WF Fe1 O1F1 88.4(4) 2_556 2_556 ?
O1WF Fe1 O1F1 176.5(4) . 2_556 ?
O5WF Fe1 O1F1 84.1(4) . 2_556 ?
O5WF Fe1 O1F1 88.5(4) 2_556 2_556 ?
O1WF Fe1 O1F1 176.5(4) 2_556 . ?
O1WF Fe1 O1F1 88.4(4) . . ?
O5WF Fe1 O1F1 88.5(4) . . ?
O5WF Fe1 O1F1 84.1(4) 2_556 . ?
O1F1 Fe1 O1F1 89.8(6) 2_556 . ?
O4WF Fe2 O4WF 89.2(6) . 6 ?
O4WF Fe2 O1A 97.5(4) . 5_556 ?
O4WF Fe2 O1A 97.5(4) 6 5_556 ?
O4WF Fe2 O2F2 92.1(5) . 6 ?
O4WF Fe2 O2F2 174.2(5) 6 6 ?
O1A Fe2 O2F2 87.9(5) 5_556 6 ?
O4WF Fe2 O2F2 174.2(5) . . ?
O4WF Fe2 O2F2 92.1(5) 6 . ?
O1A Fe2 O2F2 87.9(5) 5_556 . ?
O2F2 Fe2 O2F2 86.0(7) 6 . ?
O4WF Fe2 O1F2 92.7(4) . . ?
O4WF Fe2 O1F2 92.7(4) 6 . ?
O1A Fe2 O1F2 165.7(6) 5_556 . ?
O2F2 Fe2 O1F2 81.6(5) 6 . ?
O2F2 Fe2 O1F2 81.6(5) . . ?
O7W Na1 O3W 162.9(8) . 7_556 ?
O7W Na1 O3W 162.9(8) . 4_556 ?
O3W Na1 O3W 25.9(10) 7_556 4_556 ?
O7W Na1 O5A 91.6(4) . 6_565 ?
O3W Na1 O5A 102.6(6) 7_556 6_565 ?
O3W Na1 O5A 76.8(6) 4_556 6_565 ?
O7W Na1 O5A 91.6(4) . . ?
O3W Na1 O5A 76.8(6) 7_556 . ?
O3W Na1 O5A 102.6(6) 4_556 . ?
O5A Na1 O5A 166.7(7) 6_565 . ?
O7W Na1 O9W 88.1(11) . 8_455 ?
O3W Na1 O9W 77.2(9) 7_556 8_455 ?
O3W Na1 O9W 85.6(9) 4_556 8_455 ?
O5A Na1 O9W 115.3(7) 6_565 8_455 ?
O5A Na1 O9W 77.8(7) . 8_455 ?
O7W Na1 O9W 88.1(11) . 3_455 ?
O3W Na1 O9W 85.6(9) 7_556 3_455 ?
O3W Na1 O9W 77.2(9) 4_556 3_455 ?
O5A Na1 O9W 77.8(7) 6_565 3_455 ?
O5A Na1 O9W 115.3(7) . 3_455 ?
O9W Na1 O9W 37.5(13) 8_455 3_455 ?
O7W Na1 O13W 93.7(10) . 7_556 ?
O3W Na1 O13W 97.4(8) 7_556 7_556 ?
O3W Na1 O13W 97.4(8) 4_556 7_556 ?
O5A Na1 O13W 83.4(3) 6_565 7_556 ?
O5A Na1 O13W 83.4(3) . 7_556 ?
O9W Na1 O13W 161.2(6) 8_455 7_556 ?
O9W Na1 O13W 161.2(6) 3_455 7_556 ?
O6W Na2 O10W 109.4(14) . . ?
O6W Na2 O8W 156.0(11) . 8 ?
O10W Na2 O8W 93.4(11) . 8 ?
O6W Na2 O3A 86.9(8) . . ?
O10W Na2 O3A 160.4(13) . . ?
O8W Na2 O3A 72.5(9) 8 . ?
O6W Na2 O15W 107.2(15) . . ?
O10W Na2 O15W 78.2(15) . . ?
O8W Na2 O15W 84.4(15) 8 . ?
O3A Na2 O15W 86.8(14) . . ?
O6W Na2 O1W 85.4(8) . 7_556 ?
O10W Na2 O1W 97.2(11) . 7_556 ?
O8W Na2 O1W 84.1(8) 8 7_556 ?
O3A Na2 O1W 94.8(7) . 7_556 ?
O15W Na2 O1W 167.3(15) . 7_556 ?
O6W Na2 O16W 117.0(16) . . ?
O10W Na2 O16W 94.7(17) . . ?
O8W Na2 O16W 66.8(15) 8 . ?
O3A Na2 O16W 67.6(15) . . ?
O15W Na2 O16W 23.3(17) . . ?
O1W Na2 O16W 149.2(16) 7_556 . ?
O6W Na2 Na2 45.1(7) . 6 ?
O10W Na2 Na2 88.6(9) . 6 ?
O8W Na2 Na2 147.0(7) 8 6 ?
O3A Na2 Na2 96.0(5) . 6 ?
O15W Na2 Na2 63.8(13) . 6 ?
O1W Na2 Na2 128.3(5) 7_556 6 ?
O16W Na2 Na2 80.2(14) . 6 ?
O14W Na3 O5W 104.5(15) . 7_557 ?
O14W Na3 O12W 82.5(13) . . ?
O5W Na3 O12W 86.6(16) 7_557 . ?
O14W Na3 O4W 169.3(17) . 7_557 ?
O5W Na3 O4W 84.6(13) 7_557 7_557 ?
O12W Na3 O4W 104.0(14) . 7_557 ?
O14W Na3 O17W 83.4(13) . 2_557 ?
O5W Na3 O17W 90.8(13) 7_557 2_557 ?
O12W Na3 O17W 164.6(16) . 2_557 ?
O4W Na3 O17W 90.9(13) 7_557 2_557 ?
O14W Na3 O4W 117.6(14) . . ?
O5W Na3 O4W 105.6(13) 7_557 . ?
O12W Na3 O4W 151.5(16) . . ?
O4W Na3 O4W 53.3(14) 7_557 . ?
O17W Na3 O4W 43.4(11) 2_557 . ?
O14W Na3 O11W 57.5(11) . 5_557 ?
O5W Na3 O11W 47.0(10) 7_557 5_557 ?
O12W Na3 O11W 79.9(14) . 5_557 ?
O4W Na3 O11W 131.5(13) 7_557 5_557 ?
O17W Na3 O11W 87.2(12) 2_557 5_557 ?
O4W Na3 O11W 127.3(12) . 5_557 ?
O14W Na3 O34 80.2(11) . . ?
O5W Na3 O34 167.6(13) 7_557 . ?
O12W Na3 O34 105.5(14) . . ?
O4W Na3 O34 89.8(11) 7_557 . ?
O17W Na3 O34 78.2(10) 2_557 . ?
O4W Na3 O34 62.3(9) . . ?
O11W Na3 O34 136.6(10) 5_557 . ?
O14W Na3 O16W 126.9(18) . . ?
O5W Na3 O16W 71.7(17) 7_557 . ?
O12W Na3 O16W 44.9(17) . . ?
O4W Na3 O16W 61.0(16) 7_557 . ?
O17W Na3 O16W 147.4(18) 2_557 . ?
O4W Na3 O16W 114.0(17) . . ?
O11W Na3 O16W 99.2(17) 5_557 . ?
O34 Na3 O16W 115.1(16) . . ?
O14W Na3 Na3 38.2(9) . 6 ?
O5W Na3 Na3 90.4(9) 7_557 6 ?
O12W Na3 Na3 45.6(10) . 6 ?
O4W Na3 Na3 149.5(9) 7_557 6 ?
O17W Na3 Na3 119.3(9) 2_557 6 ?
O4W Na3 Na3 155.0(9) . 6 ?
O11W Na3 Na3 53.0(6) 5_557 6 ?
O34 Na3 Na3 99.9(5) . 6 ?
O16W Na3 Na3 88.9(14) . 6 ?
O14W Na3 W3 92.5(11) . . ?
O5W Na3 W3 156.6(12) 7_557 . ?
O12W Na3 W3 79.6(13) . . ?
O4W Na3 W3 80.4(10) 7_557 . ?
O17W Na3 W3 107.4(11) 2_557 . ?
O4W Na3 W3 79.6(10) . . ?
O11W Na3 W3 145.6(8) 5_557 . ?
O34 Na3 W3 30.6(3) . . ?
O16W Na3 W3 85.3(15) . . ?
Na3 Na3 W3 93.3(4) 6 . ?
Sb1 O1SB W1 110.9(5) . . ?
Sb1 O1SB W2 128.0(3) . . ?
W1 O1SB W2 95.3(4) . . ?
Sb1 O1SB W2 128.0(3) . 6 ?
W1 O1SB W2 95.3(4) . 6 ?
W2 O1SB W2 91.1(4) . 6 ?
Sb1 O2SB W4 113.4(4) . . ?
Sb1 O2SB W5 114.9(4) . . ?
W4 O2SB W5 94.4(3) . . ?
Sb1 O2SB W3 136.6(4) . . ?
W4 O2SB W3 95.5(3) . . ?
W5 O2SB W3 93.1(3) . . ?
W1 O1WF Fe1 175.0(5) . . ?
W4 O4WF Fe2 134.6(5) . . ?
W5 O5WF Fe1 144.7(5) . . ?
W1 O1A Fe2 162.8(7) . 5_556 ?
W2 O2B W2 121.1(6) 6 . ?
W3 O3A Na2 135.4(8) . . ?
W3 O3B W3 154.4(9) 6 . ?
W4 O4B W4 147.9(8) 6 . ?
W5 O5A Na1 167.1(7) . . ?
W2 O12 W1 118.9(4) . . ?
W3 O23 W2 146.1(5) . . ?
W2 O25 W5 148.0(5) . . ?
W3 O34 W4 118.9(6) . . ?
W3 O34 Na3 102.6(7) . . ?
W4 O34 Na3 131.8(7) . . ?
W3 O35 W5 117.7(5) . . ?
W5 O45 W4 118.4(5) . . ?
O3W O3W Na1 77.1(5) 6 7_556 ?
Na3 O4W Na3 126.7(14) 7_557 . ?
O6W O6W Na2 134.9(7) 6 . ?
O17W O8W Na2 127.1(18) . 8_455 ?
O9W O9W Na1 71.2(6) 6 3_545 ?
Na3 O11W Na3 74.1(12) 2_557 5_557 ?
Na3 O12W Na3 89(2) 6 . ?
Na3 O14W Na3 103.6(18) . 6 ?
O16W O15W Na2 100(5) . . ?
O15W O16W Na3 142(5) . . ?
O15W O16W Na2 57(4) . . ?
Na3 O16W Na2 112(2) . . ?
O8W O17W Na3 172(2) . 2_557 ?

loop_
_geom_bond_atom_site_label_1
_geom_bond_atom_site_label_2
_geom_bond_distance
_geom_bond_site_symmetry_2
_geom_bond_publ_flag
W1 O1A 1.763(13) . ?
W1 O1WF 1.793(9) 6 ?
W1 O1WF 1.793(9) . ?
W1 O12 2.039(9) . ?
W1 O12 2.039(9) 6 ?
W1 O1SB 2.223(12) . ?
W2 O2A 1.699(10) . ?
W2 O12 1.886(9) . ?
W2 O25 1.896(9) . ?
W2 O2B 1.925(6) . ?
W2 O23 1.955(10) . ?
W2 O1SB 2.349(8) . ?
W3 O3A 1.715(13) . ?
W3 O23 1.880(10) . ?
W3 O35 1.898(11) . ?
W3 O3B 1.899(3) . ?
W3 O34 1.908(11) . ?
W3 O2SB 2.299(8) . ?
W3 Na3 3.66(2) . ?
W4 O4A 1.728(11) . ?
W4 O4WF 1.813(9) . ?
W4 O4B 1.923(4) . ?
W4 O45 1.936(11) . ?
W4 O34 1.998(11) . ?
W4 O2SB 2.247(9) . ?
W5 O5A 1.705(11) . ?
W5 O5WF 1.807(9) . ?
W5 O45 1.926(11) . ?
W5 O25 1.944(9) . ?
W5 O35 1.982(11) . ?
W5 O2SB 2.276(9) . ?
Sb1 O1SB 1.995(12) . ?
Sb1 O2SB 2.003(9) . ?
Sb1 O2SB 2.003(9) 6 ?
Fe1 O1WF 1.943(9) 2_556 ?
Fe1 O1WF 1.943(9) . ?
Fe1 O5WF 1.945(9) . ?
Fe1 O5WF 1.945(9) 2_556 ?
Fe1 O1F1 2.131(10) 2_556 ?
Fe1 O1F1 2.131(10) . ?
Fe2 O4WF 1.975(10) . ?
Fe2 O4WF 1.975(10) 6 ?
Fe2 O1A 2.017(13) 5_556 ?
Fe2 O2F2 2.072(13) 6 ?
Fe2 O2F2 2.072(13) . ?
Fe2 O1F2 2.195(18) . ?
Na1 O7W 2.40(4) . ?
Na1 O3W 2.40(2) 7_556 ?
Na1 O3W 2.40(2) 4_556 ?
Na1 O5A 2.417(12) 6_565 ?
Na1 O5A 2.417(12) . ?
Na1 O9W 2.45(3) 8_455 ?
Na1 O9W 2.45(3) 3_455 ?
Na1 O13W 2.45(2) 7_556 ?
Na2 O6W 2.31(3) . ?
Na2 O10W 2.36(4) . ?
Na2 O8W 2.47(3) 8 ?
Na2 O3A 2.51(2) . ?
Na2 O15W 2.55(6) . ?
Na2 O1W 2.67(2) 7_556 ?
Na2 O16W 2.99(8) . ?
Na2 Na2 4.18(3) 6 ?
Na3 O14W 2.09(3) . ?
Na3 O5W 2.26(4) 7_557 ?
Na3 O12W 2.34(4) . ?
Na3 O4W 2.39(4) 7_557 ?
Na3 O17W 2.45(4) 2_557 ?
Na3 O4W 2.50(4) . ?
Na3 O11W 2.72(4) 5_557 ?
Na3 O34 2.73(3) . ?
Na3 O16W 2.99(8) . ?
Na3 Na3 3.28(5) 6 ?
O1SB W2 2.349(8) 6 ?
O1A Fe2 2.017(13) 5_556 ?
O2B W2 1.925(6) 6 ?
O3B W3 1.899(3) 6 ?
O4B W4 1.923(4) 6 ?
O1W Na2 2.67(2) 7_556 ?
O3W O3W 1.08(4) 6 ?
O3W Na1 2.40(2) 7_556 ?
O4W Na3 2.39(4) 7_557 ?
O5W Na3 2.26(4) 7_557 ?
O6W O6W 0.92(4) 6 ?
O8W O17W 1.51(4) . ?
O8W Na2 2.47(3) 8_455 ?
O9W O9W 1.58(5) 6 ?
O9W Na1 2.45(3) 3_545 ?
O11W Na3 2.72(4) 2_557 ?
O11W Na3 2.72(4) 5_557 ?
O12W Na3 2.34(4) 6 ?
O13W Na1 2.45(2) 7_556 ?
O14W Na3 2.09(3) 6 ?
O15W O16W 1.20(8) . ?
O17W Na3 2.45(4) 2_557 ?
